data_7159092
loop_
_publ_author_name
'Xu, Xin'
'Gao, Dandan'
'Wang, Jiahua'
'Tang, Xiang-Ying'
'Wang, Long'

_publ_section_title
;
 The B(C<sub>6</sub>F<sub>5</sub>)<sub>3</sub>&#xb7;H<sub>2</sub>O
 promoted synthesis of fluoroalkylated 3,3',3''-trisindolylmethanes from
 fluorocarboxylic acids and indoles.
;
_journal_issue 7
_journal_name_full 'Organic &amp; biomolecular chemistry'
_journal_page_first 1478
_journal_page_last 1486
_journal_paper_doi 10.1039/d2ob02241a
_journal_volume 21
_journal_year 2023
_chemical_formula_moiety 'C26 H21 F2 N3 O'
_chemical_formula_sum 'C26 H21 F2 N3 O'
_chemical_formula_weight 429.46
_space_group_crystal_system triclinic
_space_group_IT_number 2
_space_group_name_Hall '-P 1'
_space_group_name_H-M_alt 'P -1'
_atom_sites_solution_hydrogens geom
_atom_sites_solution_primary dual
_audit_creation_date 2022-10-17
_audit_creation_method
;
Olex2 1.3
(compiled 2020.06.28 svn.raecde09e for OlexSys, GUI svn.r6132)
;
_audit_update_record
;
2022-10-17 deposited with the CCDC.	2023-01-09 downloaded from the CCDC.
;
_cell_angle_alpha 96.9030(10)
_cell_angle_beta 93.4250(10)
_cell_angle_gamma 106.0050(10)
_cell_formula_units_Z 4
_cell_length_a 9.31770(10)
_cell_length_b 11.85180(10)
_cell_length_c 19.9301(2)
_cell_measurement_reflns_used 38249
_cell_measurement_temperature 100.00(10)
_cell_measurement_theta_max 73.5880
_cell_measurement_theta_min 2.2490
_cell_volume 2090.29(4)
_computing_cell_refinement 'CrysAlisPro 1.171.39.28b (Rigaku OD, 2015)'
_computing_data_collection 'CrysAlisPro 1.171.39.28b (Rigaku OD, 2015)'
_computing_data_reduction 'CrysAlisPro 1.171.39.28b (Rigaku OD, 2015)'
_computing_molecular_graphics 'Olex2 1.3 (Dolomanov et al., 2009)'
_computing_publication_material 'Olex2 1.3 (Dolomanov et al., 2009)'
_computing_structure_refinement 'SHELXL 2018/3 (Sheldrick, 2015)'
_computing_structure_solution 'SHELXT 2014/5 (Sheldrick, 2014)'
_diffrn_ambient_environment N~2~
_diffrn_ambient_temperature 100.00(10)
_diffrn_detector 'CCD plate'
_diffrn_measured_fraction_theta_full 0.996
_diffrn_measured_fraction_theta_max 0.974
_diffrn_measurement_details
;
List of Runs (angles in degrees, time in seconds):

  # Type    Start    End  Width  t~exp~   \w     \q     \k     \f   Frames
#--------------------------------------------------------------------------
  1  \w    -88.00 -19.00   0.50    0.50    --    0.00 -21.00  86.00  138
  2  \w     32.00  77.00   0.50    0.50    --    0.00  21.00-107.00   90
  3  \w     15.00  59.00   0.50    0.50    --   94.60 -21.00  86.00   88
  4  \w    106.00 131.00   0.50    0.50    --   94.60  21.00-107.00   50
  5  \w     -8.00  17.00   0.50    0.50    --    0.00 -21.00  86.00   50
  6  \w    -29.00  30.00   0.50    0.50    --    0.00 -82.00-180.00  118
  7  \w      4.00  63.00   0.50    0.50    --   28.00  72.00 -33.65  118
  8  \w     76.00 103.00   0.50    0.50    --   28.00  72.00 -33.65   54
  9  \w    -42.00  55.00   0.50    0.50    --   36.00 -48.00-171.32  194
 10  \w     19.00  52.00   0.50    0.50    --   44.00  72.00  98.14   66
 11  \w     87.00 113.00   0.50    0.50    --   44.00  72.00  98.14   52
 12  \w     21.00  47.00   0.50    0.50    --   48.00  72.00  16.93   52
 13  \w     66.00  92.00   0.50    0.50    --   48.00  72.00  16.93   52
 14  \w     70.00  97.00   0.50    0.50    --   52.00  72.00-138.09   54
 15  \w     25.00  62.00   0.50    0.50    --   52.00  72.00-138.09   74
 16  \w     29.00  61.00   0.50    0.50    --   56.00  73.00 134.37   64
 17  \w    116.00 143.00   0.50    0.50    --   56.00  74.00 169.80   54
 18  \w     31.00  60.00   0.50    0.50    --   56.00  74.00 169.80   58
 19  \w     32.00  57.00   0.50    0.50    --   60.00  74.00 -77.28   50
 20  \w     36.00  74.00   0.50    0.50    --   64.00  75.00  16.28   76
 21  \w     36.00  73.00   0.50    0.50    --   64.00  75.00  77.29   74
 22  \w     45.00  76.00   0.50    0.50    --   72.00  74.00 -54.74   62
 23  \w     45.00  77.00   0.50    0.50    --   72.00  71.00 -88.93   64
 24  \w    104.00 161.00   0.50    0.50    --   72.00  75.00 146.01  114
 25  \w     44.00  79.00   0.50    0.50    --   72.00  75.00 146.01   70
 26  \w     45.00  80.00   0.50    0.50    --   72.00  73.00 -21.62   70
 27  \w     48.00  75.00   0.50    0.50    --   76.00  75.00 102.06   54
 28  \w     48.00  80.00   0.50    0.50    --   76.00  74.00  80.89   64
 29  \w     48.00  79.00   0.50    0.50    --   76.00  75.00 161.84   62
 30  \w     49.00  76.00   0.50    0.50    --   76.00  72.00-137.96   54
 31  \w    135.00 165.00   0.50    0.50    --   76.00  75.00-170.76   60
 32  \w     49.00  83.00   0.50    0.50    --   76.00  75.00-170.76   68
 33  \w     49.00  74.00   0.50    0.50    --   76.00  75.00  23.37   50
 34  \w    138.00 171.00   0.50    0.50    --   84.00  74.00 -37.74   66
 35  \w     58.00 135.00   0.50    0.50    --   84.00  74.00 -37.74  154
 36  \w      6.00 118.00   0.50    0.50    --   94.60 -61.00  90.00  224
 37  \w      5.00  31.00   0.50    0.50    --   94.60 -82.00 -30.00   52
 38  \w     55.00 124.00   0.50    0.50    --   94.60 -82.00-180.00  138
 39  \w      5.00 126.00   0.50    0.50    --   94.60 -82.00  90.00  242
 40  \w     67.00 116.00   0.50    0.50    --   94.60  75.00-112.96   98
 41  \w     72.00 167.00   0.50    0.50    --   94.60  55.00  27.83  190
 42  \w     81.00 175.00   0.50    0.50    --   94.60  45.00 -60.00  188
 43  \w     14.00  39.00   0.50    0.50    --   94.60 -82.00-180.00   50
 44  \w      6.00 105.00   0.50    0.50    --   94.60 -61.00 -30.00  198
 45  \w     73.00 116.00   0.50    0.50    --   94.60  61.00  90.00   86
 46  \w     72.00 162.00   0.50    0.50    --   94.60  61.00 -60.00  180
 47  \w     72.00 178.00   0.50    0.50    --   94.60  61.00   0.00  212
 48  \w     59.00 120.00   0.50    0.50    --   94.60 -77.00-150.00  122
 49  \w     32.00  57.00   0.50    0.50    --   94.60 -77.00-150.00   50
 50  \w    120.00 149.00   0.50    0.50    --   94.60  61.00  90.00   58
 51  \w     71.00 172.00   0.50    0.50    --   94.60  61.00-180.00  202
 52  \w     72.00 130.00   0.50    0.50    --   94.60  61.00 150.00  116
 53  \w    137.00 183.00   0.50    0.50    --   94.60  66.00  39.75   92
 54  \w     69.00 108.00   0.50    0.50    --   94.60  66.00  39.75   78
 55  \w    154.00 180.00   0.50    0.50    --   94.60  61.00-120.00   52
 56  \w     21.00 116.00   0.50    0.50    --   94.60 -82.00 -90.00  190
 57  \w     73.00 143.00   0.50    0.50    --   94.60  64.00 127.51  140
 58  \w    146.00 178.00   0.50    0.50    --   94.60  64.00 127.51   64
 59  \w     71.00 141.00   0.50    0.50    --   94.60  61.00-120.00  140
 60  \w     68.00 146.00   0.50    0.50    --   94.60  72.00-170.93  156
 61  \w     67.00 118.00   0.50    0.50    --   94.60 -82.00 -30.00  102
 62  \w     79.00 174.00   0.50    0.50    --   94.60  77.00  90.00  190
;
_diffrn_measurement_device 'four-circle diffractometer'
_diffrn_measurement_device_type 'XtaLAB AFC12 (RINC): Kappa single'
_diffrn_measurement_method '\w scans'
_diffrn_orient_matrix_type 'CrysAlisPro convention (1999,Acta A55,543-557)'
_diffrn_orient_matrix_UB_11 -0.1637627000
_diffrn_orient_matrix_UB_12 -0.0735753000
_diffrn_orient_matrix_UB_13 -0.0217861000
_diffrn_orient_matrix_UB_21 -0.0479019000
_diffrn_orient_matrix_UB_22 0.1148961000
_diffrn_orient_matrix_UB_23 0.0039402000
_diffrn_orient_matrix_UB_31 0.0274941000
_diffrn_orient_matrix_UB_32 0.0071078000
_diffrn_orient_matrix_UB_33 -0.0750363000
_diffrn_radiation_monochromator graphite
_diffrn_radiation_probe x-ray
_diffrn_radiation_type 'Cu K\a'
_diffrn_radiation_wavelength 1.54184
_diffrn_reflns_av_R_equivalents 0.0232
_diffrn_reflns_av_unetI/netI 0.0119
_diffrn_reflns_Laue_measured_fraction_full 0.996
_diffrn_reflns_Laue_measured_fraction_max 0.974
_diffrn_reflns_limit_h_max 11
_diffrn_reflns_limit_h_min -11
_diffrn_reflns_limit_k_max 14
_diffrn_reflns_limit_k_min -14
_diffrn_reflns_limit_l_max 22
_diffrn_reflns_limit_l_min -24
_diffrn_reflns_number 52397
_diffrn_reflns_point_group_measured_fraction_full 0.996
_diffrn_reflns_point_group_measured_fraction_max 0.974
_diffrn_reflns_theta_full 67.684
_diffrn_reflns_theta_max 73.993
_diffrn_reflns_theta_min 2.244
_diffrn_source 'fine-focus sealed X-ray tube'
_diffrn_source_type 'Enhance (Cu) X-ray Source'
_exptl_absorpt_coefficient_mu 0.798
_exptl_absorpt_correction_T_max 1.00000
_exptl_absorpt_correction_T_min 0.75558
_exptl_absorpt_correction_type multi-scan
_exptl_absorpt_process_details
;
CrysAlisPro 1.171.39.28b (Rigaku Oxford Diffraction, 2015)
Empirical absorption correction using spherical harmonics,
 implemented in SCALE3 ABSPACK scaling algorithm.
;
_exptl_crystal_colour 'clear colourless'
_exptl_crystal_colour_lustre clear
_exptl_crystal_colour_primary colourless
_exptl_crystal_density_diffrn 1.365
_exptl_crystal_description block
_exptl_crystal_F_000 896
_exptl_crystal_size_max 0.22
_exptl_crystal_size_mid 0.2
_exptl_crystal_size_min 0.1
_refine_diff_density_max 0.722
_refine_diff_density_min -0.538
_refine_diff_density_rms 0.039
_refine_ls_extinction_coef 0.00259(16)
_refine_ls_extinction_expression Fc^*^=kFc[1+0.001xFc^2^\l^3^/sin(2\q)]^-1/4^
_refine_ls_extinction_method 'SHELXL-2018/3 (Sheldrick 2018)'
_refine_ls_goodness_of_fit_ref 1.009
_refine_ls_hydrogen_treatment constr
_refine_ls_matrix_type full
_refine_ls_number_parameters 578
_refine_ls_number_reflns 8275
_refine_ls_number_restraints 0
_refine_ls_restrained_S_all 1.009
_refine_ls_R_factor_all 0.0389
_refine_ls_R_factor_gt 0.0376
_refine_ls_shift/su_max 0.003
_refine_ls_shift/su_mean 0.001
_refine_ls_structure_factor_coef Fsqd
_refine_ls_weighting_details 'w=1/[\s^2^(Fo^2^)+(0.0390P)^2^+1.0952P] where P=(Fo^2^+2Fc^2^)/3'
_refine_ls_weighting_scheme calc
_refine_ls_wR_factor_gt 0.0909
_refine_ls_wR_factor_ref 0.0918
_reflns_Friedel_coverage 0.000
_reflns_number_gt 7882
_reflns_number_total 8275
_reflns_threshold_expression 'I > 2\s(I)'
_cod_data_source_file d2ob02241a2.cif
_cod_data_source_block 20211011_xx1008
_cod_depositor_comments 'Adding full bibliography for 7159091--7159092.cif.'
_cod_database_code 7159092
_shelx_shelxl_version_number 2018/3
_shelx_space_group_comment
;
The symmetry employed for this shelxl refinement is uniquely defined
by the following loop, which should always be used as a source of
symmetry information in preference to the above space-group names.
They are only intended as comments.
;
_shelx_estimated_absorpt_t_max 0.924
_shelx_estimated_absorpt_t_min 0.844
_reflns_odcompleteness_completeness 99.65
_reflns_odcompleteness_iscentric 1
_reflns_odcompleteness_theta 66.97
_olex2_refinement_description
;
1. Fixed Uiso
 At 1.2 times of:
  All C(H) groups, All C(H,H) groups, All N(H) groups
2.a Ternary CH refined with riding coordinates:
 C00T(H00T), C00Z(H00Z), C017(H017), C01N(H01S)
2.b Secondary CH2 refined with riding coordinates:
 C00N(H00B,H00C), C011(H01B,H01E)
2.c Aromatic/amide H refined with riding coordinates:
 N006(H006), N008(H008), N009(H009), N00A(H00A), N00B(H00D), N00C(H00E),
 C00M(H00M), C00R(H00R), C00S(H00S), C00W(H00W), C010(H010), C013(H013),
 C015(H015), C016(H016), C018(H018), C019(H019), C01A(H01A), C01B(H01F),
 C01C(H01C), C01D(H01D), C01E(H01G), C01F(H01H), C01G(H01I), C01H(H01K),
 C01I(H01M), C01J(H01J), C01K(H01N), C01L(H01L), C01M(H01Q), C01O(H01O),
 C01P(H01P), C01Q(H01T), C01R(H01R), C01S(H01U)
;
_olex2_submission_special_instructions 'No special instructions were received'
_oxdiff_exptl_absorpt_empirical_details
;
Empirical correction (ABSPACK) includes:
- Absorption correction using spherical harmonics
- Frame scaling
;
_oxdiff_exptl_absorpt_empirical_full_max 1.212
_oxdiff_exptl_absorpt_empirical_full_min 0.855

loop_
_space_group_symop_operation_xyz
'x, y, z'
'-x, -y, -z'

loop_
_atom_site_label
_atom_site_type_symbol
_atom_site_fract_x
_atom_site_fract_y
_atom_site_fract_z
_atom_site_U_iso_or_equiv
_atom_site_adp_type
_atom_site_occupancy
_atom_site_site_symmetry_order
_atom_site_calc_flag
_atom_site_refinement_flags_posn
_atom_site_refinement_flags_adp
_atom_site_refinement_flags_occupancy
_atom_site_disorder_assembly
_atom_site_disorder_group
F001 F 1.29756(10) 0.69916(8) 0.86348(5) 0.0422(2) Uani 1 1 d . . . . .
O002 O 1.18434(10) 0.85951(8) 0.99899(5) 0.0298(2) Uani 1 1 d . . . . .
F003 F 1.43949(10) 0.82970(12) 0.94314(5) 0.0638(3) Uani 1 1 d . . . . .
F004 F 1.31751(12) 0.30406(9) 0.62230(6) 0.0627(3) Uani 1 1 d . . . . .
F005 F 1.40055(12) 0.40412(12) 0.54149(5) 0.0750(4) Uani 1 1 d . . . . .
N006 N 1.08259(11) 0.67150(9) 0.94299(5) 0.0243(2) Uani 1 1 d . . . . .
H006 H 1.093027 0.621556 0.908493 0.029 Uiso 1 1 calc R U . . .
O007 O 1.10708(14) 0.35846(9) 0.48518(6) 0.0461(3) Uani 1 1 d . . . . .
N008 N 1.07157(12) 0.19998(9) 0.54257(5) 0.0261(2) Uani 1 1 d . . . . .
H008 H 1.110722 0.174389 0.576901 0.031 Uiso 1 1 calc R U . . .
N009 N 0.90785(12) 0.95859(9) 0.92667(5) 0.0261(2) Uani 1 1 d . . . . .
H009 H 0.920499 1.022971 0.956082 0.031 Uiso 1 1 calc R U . . .
N00A N 0.62909(12) 0.55244(10) 0.66576(6) 0.0283(2) Uani 1 1 d . . . . .
H00A H 0.629354 0.505458 0.628087 0.034 Uiso 1 1 calc R U . . .
N00B N 0.83778(12) 0.43148(9) 0.57601(5) 0.0264(2) Uani 1 1 d . . . . .
H00D H 0.821371 0.477102 0.546444 0.032 Uiso 1 1 calc R U . . .
N00C N 0.75681(12) 0.10146(10) 0.82943(6) 0.0282(2) Uani 1 1 d . . . . .
H00E H 0.788937 0.074473 0.864930 0.034 Uiso 1 1 calc R U . . .
C00D C 0.80873(13) 0.77216(11) 0.87274(6) 0.0220(2) Uani 1 1 d . . . . .
C00E C 0.99564(14) 0.94627(11) 0.87480(6) 0.0238(3) Uani 1 1 d . . . . .
C00F C 0.95284(14) 0.46245(11) 0.62731(6) 0.0233(2) Uani 1 1 d . . . . .
C00G C 0.66084(13) 0.62599(10) 0.77666(6) 0.0222(2) Uani 1 1 d . . . . .
C00H C 1.18271(13) 0.77875(11) 0.95449(6) 0.0231(2) Uani 1 1 d . . . . .
C00I C 0.93603(13) 0.82987(10) 0.83934(6) 0.0221(2) Uani 1 1 d . . . . .
C00J C 0.63266(13) 0.18970(10) 0.76218(6) 0.0228(2) Uani 1 1 d . . . . .
C00K C 0.93724(14) 0.36427(11) 0.66337(6) 0.0228(2) Uani 1 1 d . . . . .
C00L C 0.57669(14) 0.65050(11) 0.67023(6) 0.0252(3) Uani 1 1 d . . . . .
C00M C 0.75245(14) 0.31711(11) 0.57860(6) 0.0250(3) Uani 1 1 d . . . . .
H00M H 0.667281 0.275163 0.547903 0.030 Uiso 1 1 calc R U . . .
C00N C 0.78253(13) 0.55335(11) 0.87329(6) 0.0237(2) Uani 1 1 d . . . . .
H00B H 0.713893 0.473014 0.857926 0.028 Uiso 1 1 calc R U . . .
H00C H 0.875837 0.560143 0.850785 0.028 Uiso 1 1 calc R U . . .
C00O C 0.59413(13) 0.69933(10) 0.73948(6) 0.0220(2) Uani 1 1 d . . . . .
C00P C 0.80709(13) 0.27242(11) 0.63128(6) 0.0224(2) Uani 1 1 d . . . . .
C00Q C 0.64988(14) 0.16137(11) 0.82866(6) 0.0250(3) Uani 1 1 d . . . . .
C00R C 0.80562(14) 0.09041(11) 0.76584(7) 0.0266(3) Uani 1 1 d . . . . .
H00R H 0.878670 0.051480 0.753518 0.032 Uiso 1 1 calc R U . . .
C00S C 0.55125(13) 0.80273(11) 0.75748(7) 0.0246(3) Uani 1 1 d . . . . .
H00S H 0.562897 0.838049 0.803601 0.029 Uiso 1 1 calc R U . . .
C00T C 0.70780(13) 0.64751(11) 0.85201(6) 0.0222(2) Uani 1 1 d . . . . .
H00T H 0.615212 0.639833 0.876108 0.027 Uiso 1 1 calc R U . . .
C00U C 0.81904(13) 0.56935(11) 0.94919(6) 0.0229(2) Uani 1 1 d . . . . .
C00V C 0.96014(13) 0.63178(11) 0.98230(6) 0.0230(2) Uani 1 1 d . . . . .
C00W C 0.52726(14) 0.25003(11) 0.74743(7) 0.0259(3) Uani 1 1 d . . . . .
H00W H 0.512013 0.268896 0.703056 0.031 Uiso 1 1 calc R U . . .
C00X C 0.73391(13) 0.14348(10) 0.72299(6) 0.0231(2) Uani 1 1 d . . . . .
C00Y C 0.83026(14) 0.05401(11) 0.54269(6) 0.0249(3) Uani 1 1 d . . . . .
C00Z C 0.74778(13) 0.14783(11) 0.64833(6) 0.0230(2) Uani 1 1 d . . . . .
H00Z H 0.644050 0.114994 0.624800 0.028 Uiso 1 1 calc R U . . .
C010 C 1.00491(14) 0.79495(11) 0.78310(7) 0.0264(3) Uani 1 1 d . . . . .
H010 H 0.967357 0.717329 0.758512 0.032 Uiso 1 1 calc R U . . .
C011 C 0.84056(14) 0.06648(11) 0.61922(6) 0.0253(3) Uani 1 1 d . . . . .
H01B H 0.946833 0.100211 0.637829 0.030 Uiso 1 1 calc R U . . .
H01E H 0.802933 -0.012783 0.633447 0.030 Uiso 1 1 calc R U . . .
C012 C 1.14365(15) 0.30819(11) 0.52996(7) 0.0271(3) Uani 1 1 d . . . . .
C013 C 0.79660(14) 0.85332(11) 0.92502(6) 0.0247(3) Uani 1 1 d . . . . .
H013 H 0.722065 0.839406 0.955968 0.030 Uiso 1 1 calc R U . . .
C014 C 0.93798(14) 0.12155(11) 0.50631(7) 0.0250(3) Uani 1 1 d . . . . .
C015 C 0.68102(14) 0.53957(11) 0.72962(6) 0.0256(3) Uani 1 1 d . . . . .
H015 H 0.724677 0.479150 0.739549 0.031 Uiso 1 1 calc R U . . .
C016 C 1.16996(15) 0.57450(11) 0.69919(7) 0.0278(3) Uani 1 1 d . . . . .
H016 H 1.249282 0.645344 0.712508 0.033 Uiso 1 1 calc R U . . .
C017 C 1.30546(14) 0.79951(12) 0.90598(7) 0.0286(3) Uani 1 1 d . . . . .
H017 H 1.298232 0.864282 0.879262 0.034 Uiso 1 1 calc R U . . .
C018 C 0.49193(14) 0.85249(11) 0.70730(7) 0.0283(3) Uani 1 1 d . . . . .
H018 H 0.463364 0.922720 0.719267 0.034 Uiso 1 1 calc R U . . .
C019 C 0.70537(14) 0.52437(11) 0.98994(7) 0.0268(3) Uani 1 1 d . . . . .
H019 H 0.609217 0.479149 0.968859 0.032 Uiso 1 1 calc R U . . .
C01A C 0.98572(15) 0.65166(11) 1.05275(7) 0.0274(3) Uani 1 1 d . . . . .
H01A H 1.082626 0.694167 1.074150 0.033 Uiso 1 1 calc R U . . .
C01B C 1.04374(15) 0.37367(11) 0.71817(7) 0.0274(3) Uani 1 1 d . . . . .
H01F H 1.037261 0.309225 0.743070 0.033 Uiso 1 1 calc R U . . .
C01C C 0.47312(15) 0.80108(12) 0.63895(7) 0.0308(3) Uani 1 1 d . . . . .
H01C H 0.430391 0.836339 0.605577 0.037 Uiso 1 1 calc R U . . .
C01D C 1.12035(15) 1.02753(11) 0.85532(7) 0.0294(3) Uani 1 1 d . . . . .
H01D H 1.158834 1.105348 0.879563 0.035 Uiso 1 1 calc R U . . .
C01E C 0.92005(16) 0.10809(12) 0.43566(7) 0.0296(3) Uani 1 1 d . . . . .
H01G H 0.994320 0.154292 0.411596 0.036 Uiso 1 1 calc R U . . .
C01F C 0.44570(14) 0.28168(11) 0.79871(7) 0.0295(3) Uani 1 1 d . . . . .
H01H H 0.374774 0.323289 0.789273 0.035 Uiso 1 1 calc R U . . .
C01G C 0.56734(15) 0.19239(12) 0.88037(7) 0.0294(3) Uani 1 1 d . . . . .
H01I H 0.580231 0.172474 0.924665 0.035 Uiso 1 1 calc R U . . .
C01H C 1.15830(15) 0.47808(12) 0.73542(7) 0.0294(3) Uani 1 1 d . . . . .
H01K H 1.230567 0.484776 0.772488 0.035 Uiso 1 1 calc R U . . .
C01I C 0.46599(15) 0.25336(12) 0.86433(7) 0.0305(3) Uani 1 1 d . . . . .
H01M H 0.408813 0.276610 0.898491 0.037 Uiso 1 1 calc R U . . .
C01J C 0.72939(15) 0.54403(12) 1.06008(7) 0.0299(3) Uani 1 1 d . . . . .
H01J H 0.650187 0.512945 1.086575 0.036 Uiso 1 1 calc R U . . .
C01K C 1.06811(15) 0.56795(11) 0.64463(7) 0.0267(3) Uani 1 1 d . . . . .
H01N H 1.076162 0.632702 0.619841 0.032 Uiso 1 1 calc R U . . .
C01L C 0.86957(16) 0.60934(12) 1.09166(7) 0.0309(3) Uani 1 1 d . . . . .
H01L H 0.885767 0.624940 1.139808 0.037 Uiso 1 1 calc R U . . .
C01M C 0.70385(15) -0.02651(12) 0.50570(7) 0.0309(3) Uani 1 1 d . . . . .
H01Q H 0.629034 -0.073187 0.529307 0.037 Uiso 1 1 calc R U . . .
C01N C 1.28321(15) 0.37388(12) 0.57820(7) 0.0298(3) Uani 1 1 d . . . . .
H01S H 1.267672 0.446708 0.603916 0.036 Uiso 1 1 calc R U . . .
C01O C 0.51570(15) 0.69998(13) 0.61934(7) 0.0307(3) Uani 1 1 d . . . . .
H01O H 0.503936 0.665507 0.573052 0.037 Uiso 1 1 calc R U . . .
C01P C 1.12842(15) 0.87517(12) 0.76390(7) 0.0312(3) Uani 1 1 d . . . . .
H01P H 1.175710 0.851909 0.725828 0.037 Uiso 1 1 calc R U . . .
C01Q C 0.79309(17) 0.02683(13) 0.40057(7) 0.0340(3) Uani 1 1 d . . . . .
H01T H 0.780607 0.017161 0.352368 0.041 Uiso 1 1 calc R U . . .
C01R C 1.18546(15) 0.99053(12) 0.79960(7) 0.0321(3) Uani 1 1 d . . . . .
H01R H 1.270225 1.043858 0.785111 0.039 Uiso 1 1 calc R U . . .
C01S C 0.68482(16) -0.04005(13) 0.43561(7) 0.0346(3) Uani 1 1 d . . . . .
H01U H 0.597559 -0.095160 0.411573 0.042 Uiso 1 1 calc R U . . .

loop_
_atom_site_aniso_label
_atom_site_aniso_U_11
_atom_site_aniso_U_22
_atom_site_aniso_U_33
_atom_site_aniso_U_23
_atom_site_aniso_U_13
_atom_site_aniso_U_12
F001 0.0469(5) 0.0364(5) 0.0430(5) 0.0005(4) 0.0232(4) 0.0094(4)
O002 0.0286(5) 0.0264(5) 0.0325(5) -0.0021(4) 0.0038(4) 0.0074(4)
F003 0.0193(4) 0.1213(10) 0.0378(5) -0.0028(6) 0.0022(4) 0.0049(5)
F004 0.0550(6) 0.0370(5) 0.0867(8) 0.0101(5) -0.0392(6) 0.0069(4)
F005 0.0407(5) 0.1002(9) 0.0501(6) -0.0293(6) 0.0235(5) -0.0229(6)
N006 0.0205(5) 0.0254(5) 0.0251(5) -0.0013(4) 0.0027(4) 0.0054(4)
O007 0.0641(7) 0.0329(5) 0.0378(6) 0.0159(5) -0.0075(5) 0.0061(5)
N008 0.0248(5) 0.0286(5) 0.0261(5) 0.0096(4) -0.0005(4) 0.0077(4)
N009 0.0288(5) 0.0235(5) 0.0252(5) -0.0037(4) -0.0034(4) 0.0104(4)
N00A 0.0311(6) 0.0286(6) 0.0239(5) -0.0023(4) 0.0014(4) 0.0091(5)
N00B 0.0293(5) 0.0258(5) 0.0269(6) 0.0095(4) 0.0017(4) 0.0102(4)
N00C 0.0277(5) 0.0319(6) 0.0259(6) 0.0103(4) -0.0006(4) 0.0082(5)
C00D 0.0202(6) 0.0238(6) 0.0221(6) 0.0026(5) 0.0001(4) 0.0072(5)
C00E 0.0245(6) 0.0224(6) 0.0246(6) 0.0018(5) -0.0034(5) 0.0089(5)
C00F 0.0252(6) 0.0244(6) 0.0230(6) 0.0046(5) 0.0053(5) 0.0103(5)
C00G 0.0179(5) 0.0212(6) 0.0251(6) 0.0030(5) 0.0016(4) 0.0018(4)
C00H 0.0189(6) 0.0261(6) 0.0248(6) 0.0032(5) -0.0005(5) 0.0080(5)
C00I 0.0209(6) 0.0207(6) 0.0242(6) 0.0025(5) -0.0011(5) 0.0058(5)
C00J 0.0206(6) 0.0191(5) 0.0251(6) 0.0024(5) -0.0006(5) 0.0004(4)
C00K 0.0248(6) 0.0217(6) 0.0228(6) 0.0035(5) 0.0050(5) 0.0078(5)
C00L 0.0212(6) 0.0262(6) 0.0264(6) 0.0033(5) 0.0038(5) 0.0037(5)
C00M 0.0231(6) 0.0262(6) 0.0265(6) 0.0040(5) 0.0012(5) 0.0083(5)
C00N 0.0209(6) 0.0224(6) 0.0262(6) 0.0025(5) 0.0011(5) 0.0041(5)
C00O 0.0164(5) 0.0225(6) 0.0246(6) 0.0032(5) 0.0029(4) 0.0010(4)
C00P 0.0223(6) 0.0223(6) 0.0236(6) 0.0032(5) 0.0034(5) 0.0075(5)
C00Q 0.0219(6) 0.0229(6) 0.0269(6) 0.0046(5) -0.0014(5) 0.0011(5)
C00R 0.0238(6) 0.0264(6) 0.0296(7) 0.0066(5) 0.0019(5) 0.0062(5)
C00S 0.0183(5) 0.0237(6) 0.0292(6) 0.0022(5) 0.0037(5) 0.0023(5)
C00T 0.0183(5) 0.0240(6) 0.0234(6) 0.0028(5) 0.0027(4) 0.0045(5)
C00U 0.0227(6) 0.0213(6) 0.0261(6) 0.0043(5) 0.0024(5) 0.0082(5)
C00V 0.0217(6) 0.0223(6) 0.0261(6) 0.0038(5) 0.0035(5) 0.0077(5)
C00W 0.0244(6) 0.0211(6) 0.0295(7) 0.0041(5) -0.0012(5) 0.0028(5)
C00X 0.0213(6) 0.0202(6) 0.0260(6) 0.0041(5) 0.0005(5) 0.0030(5)
C00Y 0.0254(6) 0.0238(6) 0.0273(7) 0.0027(5) 0.0018(5) 0.0105(5)
C00Z 0.0218(6) 0.0218(6) 0.0244(6) 0.0037(5) 0.0008(5) 0.0046(5)
C010 0.0258(6) 0.0228(6) 0.0280(7) 0.0003(5) 0.0036(5) 0.0038(5)
C011 0.0264(6) 0.0224(6) 0.0274(6) 0.0048(5) 0.0032(5) 0.0068(5)
C012 0.0294(6) 0.0271(6) 0.0276(7) 0.0064(5) 0.0071(5) 0.0105(5)
C013 0.0231(6) 0.0294(6) 0.0231(6) 0.0028(5) 0.0004(5) 0.0110(5)
C014 0.0243(6) 0.0256(6) 0.0275(6) 0.0048(5) 0.0001(5) 0.0110(5)
C015 0.0232(6) 0.0240(6) 0.0282(6) 0.0024(5) 0.0004(5) 0.0053(5)
C016 0.0281(6) 0.0227(6) 0.0299(7) 0.0006(5) 0.0058(5) 0.0036(5)
C017 0.0226(6) 0.0326(7) 0.0273(7) -0.0001(5) 0.0015(5) 0.0041(5)
C018 0.0212(6) 0.0248(6) 0.0394(7) 0.0086(5) 0.0058(5) 0.0049(5)
C019 0.0219(6) 0.0268(6) 0.0325(7) 0.0073(5) 0.0026(5) 0.0069(5)
C01A 0.0264(6) 0.0278(6) 0.0271(7) 0.0029(5) -0.0004(5) 0.0072(5)
C01B 0.0320(7) 0.0239(6) 0.0251(6) 0.0058(5) 0.0006(5) 0.0056(5)
C01C 0.0259(6) 0.0345(7) 0.0338(7) 0.0156(6) 0.0048(5) 0.0065(5)
C01D 0.0282(6) 0.0205(6) 0.0356(7) 0.0021(5) -0.0058(5) 0.0032(5)
C01E 0.0338(7) 0.0343(7) 0.0265(7) 0.0085(5) 0.0035(5) 0.0174(6)
C01F 0.0239(6) 0.0226(6) 0.0400(8) 0.0012(5) 0.0021(5) 0.0049(5)
C01G 0.0271(6) 0.0294(7) 0.0254(6) 0.0021(5) 0.0009(5) -0.0012(5)
C01H 0.0303(7) 0.0288(7) 0.0259(7) 0.0034(5) -0.0004(5) 0.0041(5)
C01I 0.0256(6) 0.0254(6) 0.0349(7) -0.0031(5) 0.0062(5) 0.0003(5)
C01J 0.0292(7) 0.0324(7) 0.0318(7) 0.0114(5) 0.0094(5) 0.0108(5)
C01K 0.0303(6) 0.0221(6) 0.0300(7) 0.0063(5) 0.0087(5) 0.0086(5)
C01L 0.0368(7) 0.0334(7) 0.0243(7) 0.0064(5) 0.0041(5) 0.0115(6)
C01M 0.0260(6) 0.0298(7) 0.0361(7) -0.0002(5) 0.0028(5) 0.0089(5)
C01N 0.0277(6) 0.0293(7) 0.0329(7) 0.0044(5) 0.0075(5) 0.0077(5)
C01O 0.0287(7) 0.0382(7) 0.0245(7) 0.0073(5) 0.0042(5) 0.0070(6)
C01P 0.0291(7) 0.0299(7) 0.0321(7) 0.0039(5) 0.0074(5) 0.0035(5)
C01Q 0.0407(8) 0.0399(8) 0.0257(7) 0.0007(6) -0.0059(6) 0.0224(6)
C01R 0.0269(6) 0.0275(7) 0.0386(8) 0.0080(6) 0.0029(5) 0.0007(5)
C01S 0.0285(7) 0.0362(7) 0.0373(8) -0.0051(6) -0.0068(6) 0.0128(6)

loop_
_atom_type_symbol
_atom_type_description
_atom_type_scat_dispersion_real
_atom_type_scat_dispersion_imag
_atom_type_scat_source
C C 0.0181 0.0091 'International Tables Vol C Tables 4.2.6.8 and 6.1.1.4'
H H 0.0000 0.0000 'International Tables Vol C Tables 4.2.6.8 and 6.1.1.4'
F F 0.0727 0.0534 'International Tables Vol C Tables 4.2.6.8 and 6.1.1.4'
N N 0.0311 0.0180 'International Tables Vol C Tables 4.2.6.8 and 6.1.1.4'
O O 0.0492 0.0322 'International Tables Vol C Tables 4.2.6.8 and 6.1.1.4'

loop_
_geom_angle_atom_site_label_1
_geom_angle_atom_site_label_2
_geom_angle_atom_site_label_3
_geom_angle
_geom_angle_site_symmetry_1
_geom_angle_site_symmetry_3
_geom_angle_publ_flag
C00H N006 H006 117.5 . . ?
C00H N006 C00V 125.08(10) . . ?
C00V N006 H006 117.5 . . ?
C012 N008 H008 116.6 . . ?
C012 N008 C014 126.87(11) . . ?
C014 N008 H008 116.6 . . ?
C00E N009 H009 125.6 . . ?
C00E N009 C013 108.75(10) . . ?
C013 N009 H009 125.6 . . ?
C00L N00A H00A 125.5 . . ?
C00L N00A C015 109.06(11) . . ?
C015 N00A H00A 125.5 . . ?
C00F N00B H00D 125.7 . . ?
C00F N00B C00M 108.66(10) . . ?
C00M N00B H00D 125.7 . . ?
C00Q N00C H00E 125.4 . . ?
C00Q N00C C00R 109.11(10) . . ?
C00R N00C H00E 125.4 . . ?
C00I C00D C00T 126.16(11) . . ?
C013 C00D C00I 106.28(11) . . ?
C013 C00D C00T 127.55(11) . . ?
N009 C00E C00I 107.42(11) . . ?
N009 C00E C01D 130.34(12) . . ?
C01D C00E C00I 122.23(12) . . ?
N00B C00F C00K 107.44(11) . . ?
N00B C00F C01K 129.80(12) . . ?
C01K C00F C00K 122.76(12) . . ?
C00O C00G C00T 126.02(11) . . ?
C015 C00G C00O 106.30(11) . . ?
C015 C00G C00T 127.56(11) . . ?
O002 C00H N006 126.51(12) . . ?
O002 C00H C017 118.22(11) . . ?
N006 C00H C017 115.27(11) . . ?
C00E C00I C00D 107.11(11) . . ?
C010 C00I C00D 134.07(11) . . ?
C010 C00I C00E 118.82(11) . . ?
C00Q C00J C00X 107.11(11) . . ?
C00W C00J C00Q 118.75(12) . . ?
C00W C00J C00X 134.13(12) . . ?
C00F C00K C00P 107.12(11) . . ?
C01B C00K C00F 118.30(11) . . ?
C01B C00K C00P 134.58(12) . . ?
N00A C00L C00O 107.45(11) . . ?
N00A C00L C01O 130.13(12) . . ?
C01O C00L C00O 122.42(12) . . ?
N00B C00M H00M 124.7 . . ?
C00P C00M N00B 110.68(11) . . ?
C00P C00M H00M 124.7 . . ?
H00B C00N H00C 108.0 . . ?
C00T C00N H00B 109.3 . . ?
C00T C00N H00C 109.3 . . ?
C00U C00N H00B 109.3 . . ?
C00U C00N H00C 109.3 . . ?
C00U C00N C00T 111.44(10) . . ?
C00L C00O C00G 106.93(11) . . ?
C00S C00O C00G 134.44(12) . . ?
C00S C00O C00L 118.60(11) . . ?
C00K C00P C00Z 127.71(11) . . ?
C00M C00P C00K 106.08(11) . . ?
C00M C00P C00Z 126.06(11) . . ?
N00C C00Q C00J 107.25(11) . . ?
N00C C00Q C01G 130.15(12) . . ?
C01G C00Q C00J 122.61(12) . . ?
N00C C00R H00R 124.9 . . ?
C00X C00R N00C 110.19(11) . . ?
C00X C00R H00R 124.9 . . ?
C00O C00S H00S 120.4 . . ?
C018 C00S C00O 119.20(12) . . ?
C018 C00S H00S 120.4 . . ?
C00D C00T C00G 110.28(10) . . ?
C00D C00T C00N 111.86(10) . . ?
C00D C00T H00T 107.7 . . ?
C00G C00T C00N 111.43(10) . . ?
C00G C00T H00T 107.7 . . ?
C00N C00T H00T 107.7 . . ?
C00V C00U C00N 123.58(11) . . ?
C00V C00U C019 117.16(11) . . ?
C019 C00U C00N 119.20(11) . . ?
C00U C00V N006 119.31(11) . . ?
C01A C00V N006 119.08(11) . . ?
C01A C00V C00U 121.55(12) . . ?
C00J C00W H00W 120.6 . . ?
C01F C00W C00J 118.86(12) . . ?
C01F C00W H00W 120.6 . . ?
C00J C00X C00Z 125.48(11) . . ?
C00R C00X C00J 106.33(11) . . ?
C00R C00X C00Z 128.08(11) . . ?
C014 C00Y C011 123.80(11) . . ?
C01M C00Y C011 118.51(12) . . ?
C01M C00Y C014 117.65(12) . . ?
C00P C00Z H00Z 106.6 . . ?
C00P C00Z C011 111.34(10) . . ?
C00X C00Z C00P 113.51(10) . . ?
C00X C00Z H00Z 106.6 . . ?
C00X C00Z C011 111.61(10) . . ?
C011 C00Z H00Z 106.6 . . ?
C00I C010 H010 120.5 . . ?
C01P C010 C00I 118.98(12) . . ?
C01P C010 H010 120.5 . . ?
C00Y C011 C00Z 111.13(10) . . ?
C00Y C011 H01B 109.4 . . ?
C00Y C011 H01E 109.4 . . ?
C00Z C011 H01B 109.4 . . ?
C00Z C011 H01E 109.4 . . ?
H01B C011 H01E 108.0 . . ?
O007 C012 N008 126.18(13) . . ?
O007 C012 C01N 118.15(12) . . ?
N008 C012 C01N 115.65(11) . . ?
N009 C013 H013 124.8 . . ?
C00D C013 N009 110.44(11) . . ?
C00D C013 H013 124.8 . . ?
C00Y C014 N008 118.79(11) . . ?
C01E C014 N008 120.04(12) . . ?
C01E C014 C00Y 121.07(12) . . ?
N00A C015 H015 124.9 . . ?
C00G C015 N00A 110.25(11) . . ?
C00G C015 H015 124.9 . . ?
C01H C016 H016 119.4 . . ?
C01K C016 H016 119.4 . . ?
C01K C016 C01H 121.12(12) . . ?
F001 C017 C00H 111.58(11) . . ?
F001 C017 H017 110.1 . . ?
F003 C017 F001 106.50(11) . . ?
F003 C017 C00H 108.22(11) . . ?
F003 C017 H017 110.1 . . ?
C00H C017 H017 110.1 . . ?
C00S C018 H018 119.4 . . ?
C00S C018 C01C 121.15(12) . . ?
C01C C018 H018 119.4 . . ?
C00U C019 H019 119.1 . . ?
C01J C019 C00U 121.75(12) . . ?
C01J C019 H019 119.1 . . ?
C00V C01A H01A 120.1 . . ?
C01L C01A C00V 119.84(12) . . ?
C01L C01A H01A 120.1 . . ?
C00K C01B H01F 120.5 . . ?
C01H C01B C00K 119.09(12) . . ?
C01H C01B H01F 120.5 . . ?
C018 C01C H01C 119.4 . . ?
C01O C01C C018 121.17(12) . . ?
C01O C01C H01C 119.4 . . ?
C00E C01D H01D 121.2 . . ?
C01R C01D C00E 117.55(12) . . ?
C01R C01D H01D 121.2 . . ?
C014 C01E H01G 120.2 . . ?
C01Q C01E C014 119.66(13) . . ?
C01Q C01E H01G 120.2 . . ?
C00W C01F H01H 119.4 . . ?
C00W C01F C01I 121.19(12) . . ?
C01I C01F H01H 119.4 . . ?
C00Q C01G H01I 121.4 . . ?
C01I C01G C00Q 117.11(12) . . ?
C01I C01G H01I 121.4 . . ?
C016 C01H H01K 119.3 . . ?
C01B C01H C016 121.35(12) . . ?
C01B C01H H01K 119.3 . . ?
C01F C01I H01M 119.3 . . ?
C01G C01I C01F 121.48(13) . . ?
C01G C01I H01M 119.3 . . ?
C019 C01J H01J 120.1 . . ?
C019 C01J C01L 119.82(12) . . ?
C01L C01J H01J 120.1 . . ?
C00F C01K H01N 121.3 . . ?
C016 C01K C00F 117.37(12) . . ?
C016 C01K H01N 121.3 . . ?
C01A C01L C01J 119.81(12) . . ?
C01A C01L H01L 120.1 . . ?
C01J C01L H01L 120.1 . . ?
C00Y C01M H01Q 119.2 . . ?
C01S C01M C00Y 121.66(13) . . ?
C01S C01M H01Q 119.2 . . ?
F004 C01N C012 111.80(11) . . ?
F004 C01N H01S 109.9 . . ?
F005 C01N F004 106.78(13) . . ?
F005 C01N C012 108.64(11) . . ?
F005 C01N H01S 109.9 . . ?
C012 C01N H01S 109.9 . . ?
C00L C01O H01O 121.3 . . ?
C01C C01O C00L 117.44(12) . . ?
C01C C01O H01O 121.3 . . ?
C010 C01P H01P 119.3 . . ?
C010 C01P C01R 121.32(13) . . ?
C01R C01P H01P 119.3 . . ?
C01E C01Q H01T 119.9 . . ?
C01S C01Q C01E 120.15(13) . . ?
C01S C01Q H01T 119.9 . . ?
C01D C01R C01P 121.09(12) . . ?
C01D C01R H01R 119.5 . . ?
C01P C01R H01R 119.5 . . ?
C01M C01S H01U 120.1 . . ?
C01Q C01S C01M 119.80(13) . . ?
C01Q C01S H01U 120.1 . . ?

loop_
_geom_bond_atom_site_label_1
_geom_bond_atom_site_label_2
_geom_bond_distance
_geom_bond_site_symmetry_2
_geom_bond_publ_flag
F001 C017 1.3562(16) . ?
O002 C00H 1.2203(15) . ?
F003 C017 1.3474(16) . ?
F004 C01N 1.3589(17) . ?
F005 C01N 1.3423(16) . ?
N006 H006 0.8800 . ?
N006 C00H 1.3376(16) . ?
N006 C00V 1.4271(16) . ?
O007 C012 1.2130(16) . ?
N008 H008 0.8800 . ?
N008 C012 1.3348(17) . ?
N008 C014 1.4243(16) . ?
N009 H009 0.8800 . ?
N009 C00E 1.3747(17) . ?
N009 C013 1.3802(17) . ?
N00A H00A 0.8800 . ?
N00A C00L 1.3748(17) . ?
N00A C015 1.3752(17) . ?
N00B H00D 0.8800 . ?
N00B C00F 1.3752(16) . ?
N00B C00M 1.3782(16) . ?
N00C H00E 0.8800 . ?
N00C C00Q 1.3740(17) . ?
N00C C00R 1.3755(17) . ?
C00D C00I 1.4403(17) . ?
C00D C00T 1.5094(16) . ?
C00D C013 1.3626(17) . ?
C00E C00I 1.4168(17) . ?
C00E C01D 1.3983(18) . ?
C00F C00K 1.4185(17) . ?
C00F C01K 1.3955(18) . ?
C00G C00O 1.4451(17) . ?
C00G C00T 1.5098(17) . ?
C00G C015 1.3637(18) . ?
C00H C017 1.5288(17) . ?
C00I C010 1.4001(18) . ?
C00J C00Q 1.4162(17) . ?
C00J C00W 1.4019(17) . ?
C00J C00X 1.4390(17) . ?
C00K C00P 1.4411(17) . ?
C00K C01B 1.4036(18) . ?
C00L C00O 1.4126(17) . ?
C00L C01O 1.3977(18) . ?
C00M H00M 0.9500 . ?
C00M C00P 1.3641(17) . ?
C00N H00B 0.9900 . ?
C00N H00C 0.9900 . ?
C00N C00T 1.5547(17) . ?
C00N C00U 1.5079(17) . ?
C00O C00S 1.4041(17) . ?
C00P C00Z 1.5147(17) . ?
C00Q C01G 1.3958(19) . ?
C00R H00R 0.9500 . ?
C00R C00X 1.3653(17) . ?
C00S H00S 0.9500 . ?
C00S C018 1.3816(18) . ?
C00T H00T 1.0000 . ?
C00U C00V 1.3980(17) . ?
C00U C019 1.4003(18) . ?
C00V C01A 1.3904(18) . ?
C00W H00W 0.9500 . ?
C00W C01F 1.3858(19) . ?
C00X C00Z 1.5070(17) . ?
C00Y C011 1.5093(18) . ?
C00Y C014 1.3991(18) . ?
C00Y C01M 1.3960(18) . ?
C00Z H00Z 1.0000 . ?
C00Z C011 1.5487(17) . ?
C010 H010 0.9500 . ?
C010 C01P 1.3826(18) . ?
C011 H01B 0.9900 . ?
C011 H01E 0.9900 . ?
C012 C01N 1.5277(19) . ?
C013 H013 0.9500 . ?
C014 C01E 1.3926(18) . ?
C015 H015 0.9500 . ?
C016 H016 0.9500 . ?
C016 C01H 1.4065(19) . ?
C016 C01K 1.3801(19) . ?
C017 H017 1.0000 . ?
C018 H018 0.9500 . ?
C018 C01C 1.404(2) . ?
C019 H019 0.9500 . ?
C019 C01J 1.3836(19) . ?
C01A H01A 0.9500 . ?
C01A C01L 1.3851(19) . ?
C01B H01F 0.9500 . ?
C01B C01H 1.3836(18) . ?
C01C H01C 0.9500 . ?
C01C C01O 1.384(2) . ?
C01D H01D 0.9500 . ?
C01D C01R 1.380(2) . ?
C01E H01G 0.9500 . ?
C01E C01Q 1.388(2) . ?
C01F H01H 0.9500 . ?
C01F C01I 1.403(2) . ?
C01G H01I 0.9500 . ?
C01G C01I 1.383(2) . ?
C01H H01K 0.9500 . ?
C01I H01M 0.9500 . ?
C01J H01J 0.9500 . ?
C01J C01L 1.389(2) . ?
C01K H01N 0.9500 . ?
C01L H01L 0.9500 . ?
C01M H01Q 0.9500 . ?
C01M C01S 1.382(2) . ?
C01N H01S 1.0000 . ?
C01O H01O 0.9500 . ?
C01P H01P 0.9500 . ?
C01P C01R 1.4065(19) . ?
C01Q H01T 0.9500 . ?
C01Q C01S 1.382(2) . ?
C01R H01R 0.9500 . ?
C01S H01U 0.9500 . ?

loop_
_geom_torsion_atom_site_label_1
_geom_torsion_atom_site_label_2
_geom_torsion_atom_site_label_3
_geom_torsion_atom_site_label_4
_geom_torsion
_geom_torsion_site_symmetry_1
_geom_torsion_site_symmetry_2
_geom_torsion_site_symmetry_3
_geom_torsion_site_symmetry_4
_geom_torsion_publ_flag
O002 C00H C017 F001 174.33(11) . . . . ?
O002 C00H C017 F003 57.47(16) . . . . ?
N006 C00H C017 F001 -5.91(16) . . . . ?
N006 C00H C017 F003 -122.78(13) . . . . ?
N006 C00V C01A C01L -177.30(12) . . . . ?
O007 C012 C01N F004 -175.24(13) . . . . ?
O007 C012 C01N F005 -57.66(17) . . . . ?
N008 C012 C01N F004 5.99(17) . . . . ?
N008 C012 C01N F005 123.57(14) . . . . ?
N008 C014 C01E C01Q 176.59(11) . . . . ?
N009 C00E C00I C00D -0.51(13) . . . . ?
N009 C00E C00I C010 179.29(11) . . . . ?
N009 C00E C01D C01R -178.87(13) . . . . ?
N00A C00L C00O C00G 0.37(13) . . . . ?
N00A C00L C00O C00S 178.71(10) . . . . ?
N00A C00L C01O C01C -179.41(13) . . . . ?
N00B C00F C00K C00P 0.03(13) . . . . ?
N00B C00F C00K C01B 179.15(11) . . . . ?
N00B C00F C01K C016 -179.77(12) . . . . ?
N00B C00M C00P C00K -1.00(14) . . . . ?
N00B C00M C00P C00Z -176.90(11) . . . . ?
N00C C00Q C01G C01I -179.90(12) . . . . ?
N00C C00R C00X C00J -0.57(14) . . . . ?
N00C C00R C00X C00Z -177.03(11) . . . . ?
C00D C00I C010 C01P 179.55(13) . . . . ?
C00E N009 C013 C00D -0.45(14) . . . . ?
C00E C00I C010 C01P -0.18(18) . . . . ?
C00E C01D C01R C01P -0.1(2) . . . . ?
C00F N00B C00M C00P 1.05(14) . . . . ?
C00F C00K C00P C00M 0.59(13) . . . . ?
C00F C00K C00P C00Z 176.40(11) . . . . ?
C00F C00K C01B C01H 0.73(18) . . . . ?
C00G C00O C00S C018 178.56(12) . . . . ?
C00H N006 C00V C00U 136.34(13) . . . . ?
C00H N006 C00V C01A -46.45(17) . . . . ?
C00I C00D C00T C00G -47.67(16) . . . . ?
C00I C00D C00T C00N 76.93(15) . . . . ?
C00I C00D C013 N009 0.12(14) . . . . ?
C00I C00E C01D C01R -0.17(19) . . . . ?
C00I C010 C01P C01R -0.1(2) . . . . ?
C00J C00Q C01G C01I -0.14(18) . . . . ?
C00J C00W C01F C01I -0.63(19) . . . . ?
C00J C00X C00Z C00P 65.83(15) . . . . ?
C00J C00X C00Z C011 -167.36(11) . . . . ?
C00K C00F C01K C016 0.23(18) . . . . ?
C00K C00P C00Z C00X 49.12(17) . . . . ?
C00K C00P C00Z C011 -77.84(15) . . . . ?
C00K C01B C01H C016 0.0(2) . . . . ?
C00L N00A C015 C00G 1.36(14) . . . . ?
C00L C00O C00S C018 0.78(17) . . . . ?
C00M N00B C00F C00K -0.64(14) . . . . ?
C00M N00B C00F C01K 179.36(13) . . . . ?
C00M C00P C00Z C00X -135.87(13) . . . . ?
C00M C00P C00Z C011 97.18(14) . . . . ?
C00N C00U C00V N006 -7.63(18) . . . . ?
C00N C00U C00V C01A 175.23(11) . . . . ?
C00N C00U C019 C01J -175.08(12) . . . . ?
C00O C00G C00T C00D -52.34(15) . . . . ?
C00O C00G C00T C00N -177.19(11) . . . . ?
C00O C00G C015 N00A -1.09(14) . . . . ?
C00O C00L C01O C01C 0.60(19) . . . . ?
C00O C00S C018 C01C 0.38(18) . . . . ?
C00P C00K C01B C01H 179.55(13) . . . . ?
C00P C00Z C011 C00Y -62.37(13) . . . . ?
C00Q N00C C00R C00X 0.75(15) . . . . ?
C00Q C00J C00W C01F 1.16(17) . . . . ?
C00Q C00J C00X C00R 0.20(13) . . . . ?
C00Q C00J C00X C00Z 176.77(11) . . . . ?
C00Q C01G C01I C01F 0.71(19) . . . . ?
C00R N00C C00Q C00J -0.60(14) . . . . ?
C00R N00C C00Q C01G 179.18(13) . . . . ?
C00R C00X C00Z C00P -118.35(14) . . . . ?
C00R C00X C00Z C011 8.46(18) . . . . ?
C00S C018 C01C C01O -1.1(2) . . . . ?
C00T C00D C00I C00E 178.79(11) . . . . ?
C00T C00D C00I C010 -1.0(2) . . . . ?
C00T C00D C013 N009 -178.40(11) . . . . ?
C00T C00G C00O C00L 176.62(11) . . . . ?
C00T C00G C00O C00S -1.3(2) . . . . ?
C00T C00G C015 N00A -177.20(11) . . . . ?
C00T C00N C00U C00V -96.23(13) . . . . ?
C00T C00N C00U C019 80.87(14) . . . . ?
C00U C00N C00T C00D 60.25(13) . . . . ?
C00U C00N C00T C00G -175.78(10) . . . . ?
C00U C00V C01A C01L -0.15(19) . . . . ?
C00U C019 C01J C01L -0.4(2) . . . . ?
C00V N006 C00H O002 -1.3(2) . . . . ?
C00V N006 C00H C017 178.97(11) . . . . ?
C00V C00U C019 C01J 2.20(18) . . . . ?
C00V C01A C01L C01J 2.0(2) . . . . ?
C00W C00J C00Q N00C 179.01(11) . . . . ?
C00W C00J C00Q C01G -0.79(18) . . . . ?
C00W C00J C00X C00R -178.29(13) . . . . ?
C00W C00J C00X C00Z -1.7(2) . . . . ?
C00W C01F C01I C01G -0.3(2) . . . . ?
C00X C00J C00Q N00C 0.25(13) . . . . ?
C00X C00J C00Q C01G -179.56(11) . . . . ?
C00X C00J C00W C01F 179.52(13) . . . . ?
C00X C00Z C011 C00Y 169.66(10) . . . . ?
C00Y C014 C01E C01Q 0.29(19) . . . . ?
C00Y C01M C01S C01Q 0.3(2) . . . . ?
C010 C01P C01R C01D 0.3(2) . . . . ?
C011 C00Y C014 N008 5.40(18) . . . . ?
C011 C00Y C014 C01E -178.25(11) . . . . ?
C011 C00Y C01M C01S 178.07(12) . . . . ?
C012 N008 C014 C00Y -141.19(13) . . . . ?
C012 N008 C014 C01E 42.42(19) . . . . ?
C013 N009 C00E C00I 0.59(13) . . . . ?
C013 N009 C00E C01D 179.44(13) . . . . ?
C013 C00D C00I C00E 0.24(13) . . . . ?
C013 C00D C00I C010 -179.52(14) . . . . ?
C013 C00D C00T C00G 130.57(13) . . . . ?
C013 C00D C00T C00N -104.82(14) . . . . ?
C014 N008 C012 O007 0.1(2) . . . . ?
C014 N008 C012 C01N 178.77(11) . . . . ?
C014 C00Y C011 C00Z 96.91(14) . . . . ?
C014 C00Y C01M C01S 0.19(19) . . . . ?
C014 C01E C01Q C01S 0.2(2) . . . . ?
C015 N00A C00L C00O -1.04(14) . . . . ?
C015 N00A C00L C01O 178.97(13) . . . . ?
C015 C00G C00O C00L 0.43(13) . . . . ?
C015 C00G C00O C00S -177.52(13) . . . . ?
C015 C00G C00T C00D 123.04(13) . . . . ?
C015 C00G C00T C00N -1.81(17) . . . . ?
C018 C01C C01O C00L 0.61(19) . . . . ?
C019 C00U C00V N006 175.21(11) . . . . ?
C019 C00U C00V C01A -1.92(18) . . . . ?
C019 C01J C01L C01A -1.8(2) . . . . ?
C01B C00K C00P C00M -178.32(14) . . . . ?
C01B C00K C00P C00Z -2.5(2) . . . . ?
C01D C00E C00I C00D -179.47(11) . . . . ?
C01D C00E C00I C010 0.33(18) . . . . ?
C01E C01Q C01S C01M -0.5(2) . . . . ?
C01H C016 C01K C00F 0.51(19) . . . . ?
C01K C00F C00K C00P -179.97(11) . . . . ?
C01K C00F C00K C01B -0.85(18) . . . . ?
C01K C016 C01H C01B -0.6(2) . . . . ?
C01M C00Y C011 C00Z -80.82(14) . . . . ?
C01M C00Y C014 N008 -176.84(11) . . . . ?
C01M C00Y C014 C01E -0.49(18) . . . . ?
C01O C00L C00O C00G -179.64(11) . . . . ?
C01O C00L C00O C00S -1.30(18) . . . . ?
